data_7001002
loop_
_publ_author_name
'Welsch, Stefan'
'Lescop, Christophe'
'R\'eau, R\'egis'
'Scheer, Manfred'

_publ_section_title
;
 Mono-, di- and polymetallic TlI complexes stabilized by a
 2,5-bis(2-pyridyl)-1-phenyl-phosphole ligand
;
_journal_issue 15
_journal_name_full 'Dalton Transactions'
_journal_page_first 2683
_journal_page_last 2686
_journal_paper_doi 10.1039/b822721g
_journal_year 2009
_chemical_compound_source 'see text'
_chemical_formula_moiety 'C16 Al F36 O4, 2 (C24 H21 N2 P), Tl'
_chemical_formula_sum 'C64 H42 Al F36 N4 O4 P2 Tl'
_chemical_formula_weight 1908.32
_chemical_name_systematic ?
_space_group_IT_number 2
_symmetry_cell_setting triclinic
_symmetry_Int_Tables_number 2
_symmetry_space_group_name_Hall '-P 1'
_symmetry_space_group_name_H-M 'P -1'
_atom_sites_solution_hydrogens geom
_atom_sites_solution_primary direct
_atom_sites_solution_secondary difmap
_cell_angle_alpha 111.9840(11)
_cell_angle_beta 91.1627(12)
_cell_angle_gamma 98.9673(10)
_cell_formula_units_Z 2
_cell_length_a 11.3378(3)
_cell_length_b 17.5125(4)
_cell_length_c 18.9823(5)
_cell_measurement_reflns_used 0
_cell_measurement_temperature 120(2)
_cell_measurement_theta_max 27.53
_cell_measurement_theta_min 2.76
_cell_volume 3439.48(15)
_computing_cell_refinement 'KappaCCD software package'
_computing_data_collection 'KappaCCD software package'
_computing_data_reduction 'KappaCCD software package'
_computing_molecular_graphics 'Ortep-3 for Windows (Farrugia, 1997)'
_computing_publication_material
;
PLATON (Spek, 2003) and SHELXL-97 (Sheldrick, 1997)
;
_computing_structure_refinement 'SHELXL-97 (Sheldrick, 1997)'
_computing_structure_solution 'SIR-97 (Altomare, 1999)'
_diffrn_ambient_temperature 120(2)
_diffrn_measured_fraction_theta_full 0.997
_diffrn_measured_fraction_theta_max 0.997
_diffrn_measurement_device_type ccd
_diffrn_measurement_method none
_diffrn_radiation_monochromator graphite
_diffrn_radiation_probe x-ray
_diffrn_radiation_source 'fine-focus sealed tube'
_diffrn_radiation_type MoK\a
_diffrn_radiation_wavelength 0.71069
_diffrn_reflns_av_R_equivalents 0.0239
_diffrn_reflns_av_sigmaI/netI 0.0223
_diffrn_reflns_limit_h_max 14
_diffrn_reflns_limit_h_min -14
_diffrn_reflns_limit_k_max 22
_diffrn_reflns_limit_k_min -22
_diffrn_reflns_limit_l_max 24
_diffrn_reflns_limit_l_min -20
_diffrn_reflns_number 48350
_diffrn_reflns_reduction_process
;
;
_diffrn_reflns_theta_full 27.53
_diffrn_reflns_theta_max 27.53
_diffrn_reflns_theta_min 2.76
_diffrn_standards_number 0
_exptl_absorpt_coefficient_mu 2.557
_exptl_absorpt_correction_T_max 0.600
_exptl_absorpt_correction_T_min 0.590
_exptl_absorpt_correction_type multi-scan
_exptl_absorpt_process_details
;
[Sheldrick, G.M. (2002). SADABS Bruker AXS Inc., Madison, Wisconsin, USA]
;
_exptl_crystal_colour colorless
_exptl_crystal_density_diffrn 1.842
_exptl_crystal_density_method 'Not Measured'
_exptl_crystal_description prism
_exptl_crystal_F_000 1868
_exptl_crystal_size_max 0.2
_exptl_crystal_size_mid 0.2
_exptl_crystal_size_min 0.2
_refine_diff_density_max 0.970
_refine_diff_density_min -0.515
_refine_diff_density_rms 0.066
_refine_ls_extinction_method none
_refine_ls_goodness_of_fit_ref 1.027
_refine_ls_hydrogen_treatment refU
_refine_ls_matrix_type full
_refine_ls_number_parameters 1121
_refine_ls_number_reflns 15786
_refine_ls_number_restraints 12
_refine_ls_restrained_S_all 1.027
_refine_ls_R_factor_all 0.0213
_refine_ls_R_factor_gt 0.0200
_refine_ls_shift/su_max 0.001
_refine_ls_shift/su_mean 0.000
_refine_ls_structure_factor_coef Fsqd
_refine_ls_weighting_details 'calc w=1/[\s^2^(Fo^2^)+(0.0269P)^2^+2.5106P] where P=(Fo^2^+2Fc^2^)/3'
_refine_ls_weighting_scheme calc
_refine_ls_wR_factor_gt 0.0517
_refine_ls_wR_factor_ref 0.0524
_reflns_number_gt 15103
_reflns_number_total 15786
_reflns_threshold_expression I>2\s(I)
_cod_data_source_file b822721g.txt
_cod_data_source_block sw30c
_cod_depositor_comments
;
The following automatic conversions were performed:
'_symmetry_cell_setting' value 'Triclinic' changed to 'triclinic'
according to '/home/saulius/struct/CIF-dictionaries/cif_core.dic'
dictionary named 'cif_core.dic' version 2.4.1 from 2010-06-29.

Automatic conversion script
Id: cif_fix_enum 1527 2010-12-29 10:47:43Z saulius 
;
_cod_database_code 7001002

loop_
_symmetry_equiv_pos_site_id
_symmetry_equiv_pos_as_xyz
1 x,y,z
2 -x,-y,-z

loop_
_atom_site_label
_atom_site_type_symbol
_atom_site_fract_x
_atom_site_fract_y
_atom_site_fract_z
_atom_site_U_iso_or_equiv
_atom_site_adp_type
_atom_site_occupancy
_atom_site_symmetry_multiplicity
_atom_site_calc_flag
_atom_site_refinement_flags
_atom_site_disorder_assembly
_atom_site_disorder_group
Tl1 Tl 0.470071(5) 0.088497(4) 0.170290(4) 0.01674(3) Uani 1 1 d . . .
P1 P 0.32846(4) 0.05949(3) 0.00938(3) 0.01443(8) Uani 1 1 d . . .
P2 P 0.36426(4) 0.11041(3) 0.32686(3) 0.01649(9) Uani 1 1 d . . .
N1 N 0.24240(13) -0.00398(9) 0.13303(9) 0.0177(3) Uani 1 1 d . . .
N3 N 0.35885(14) 0.22361(10) 0.23514(10) 0.0210(3) Uani 1 1 d . . .
N2 N 0.41526(15) 0.08567(10) -0.14135(9) 0.0205(3) Uani 1 1 d . . .
N4 N 0.42570(15) -0.01160(10) 0.37856(9) 0.0219(3) Uani 1 1 d . . .
C1 C 0.30382(16) 0.13286(11) -0.03218(10) 0.0161(3) Uani 1 1 d . . .
C2 C 0.21608(16) 0.17490(11) 0.00338(10) 0.0168(3) Uani 1 1 d . . .
C3 C 0.18536(18) 0.25286(12) -0.00348(11) 0.0220(4) Uani 1 1 d . . .
H3A H 0.1884 0.2473 -0.0572 0.026 Uiso 1 1 calc R . .
H3B H 0.2466 0.3015 0.0278 0.026 Uiso 1 1 calc R . .
C4 C 0.06153(18) 0.26971(13) 0.02190(13) 0.0261(4) Uani 1 1 d . . .
H4A H 0.0519 0.3260 0.0248 0.031 Uiso 1 1 calc R . .
H4B H -0.0013 0.2280 -0.0159 0.031 Uiso 1 1 calc R . .
C5 C 0.04706(18) 0.26455(12) 0.09959(12) 0.0251(4) Uani 1 1 d . . .
H5A H -0.0291 0.2819 0.1184 0.030 Uiso 1 1 calc R . .
H5B H 0.1137 0.3029 0.1365 0.030 Uiso 1 1 calc R . .
C6 C 0.04707(17) 0.17498(11) 0.09329(11) 0.0209(4) Uani 1 1 d . . .
H6A H 0.0500 0.1740 0.1451 0.025 Uiso 1 1 calc R . .
H6B H -0.0287 0.1391 0.0650 0.025 Uiso 1 1 calc R . .
C7 C 0.15119(15) 0.13923(11) 0.05336(10) 0.0157(3) Uani 1 1 d . . .
C8 C 0.19542(15) 0.07362(11) 0.05928(9) 0.0149(3) Uani 1 1 d . . .
C9 C 0.15524(15) 0.02198(10) 0.10244(10) 0.0151(3) Uani 1 1 d . . .
C10 C 0.03420(16) -0.00429(11) 0.10819(10) 0.0180(3) Uani 1 1 d . . .
H10 H -0.0261 0.0145 0.0866 0.022 Uiso 1 1 calc R . .
C11 C 0.00283(17) -0.05797(12) 0.14558(11) 0.0211(4) Uani 1 1 d . . .
H11 H -0.0791 -0.0761 0.1502 0.025 Uiso 1 1 calc R . .
C12 C 0.09255(17) -0.08496(12) 0.17624(11) 0.0214(4) Uani 1 1 d . . .
H12 H 0.0736 -0.1223 0.2016 0.026 Uiso 1 1 calc R . .
C13 C 0.21017(17) -0.05583(12) 0.16872(11) 0.0210(4) Uani 1 1 d . . .
H13 H 0.2717 -0.0737 0.1902 0.025 Uiso 1 1 calc R . .
C14 C 0.38617(15) 0.15251(11) -0.08480(10) 0.0165(3) Uani 1 1 d . . .
C15 C 0.43277(17) 0.23419(12) -0.07691(11) 0.0215(4) Uani 1 1 d . . .
H15 H 0.4120 0.2803 -0.0363 0.026 Uiso 1 1 calc R . .
C16 C 0.50949(17) 0.24762(12) -0.12864(12) 0.0228(4) Uani 1 1 d . . .
H16 H 0.5434 0.3028 -0.1233 0.027 Uiso 1 1 calc R . .
C17 C 0.53588(17) 0.17935(12) -0.18803(11) 0.0219(4) Uani 1 1 d . . .
H17 H 0.5865 0.1864 -0.2252 0.026 Uiso 1 1 calc R . .
C18 C 0.48657(17) 0.10035(12) -0.19186(11) 0.0223(4) Uani 1 1 d . . .
H18 H 0.5045 0.0535 -0.2330 0.027 Uiso 1 1 calc R . .
C19 C 0.29838(15) -0.04908(11) -0.05844(10) 0.0164(3) Uani 1 1 d . . .
C20 C 0.24215(15) -0.07603(12) -0.13190(11) 0.0189(3) Uani 1 1 d . . .
H20 H 0.2159 -0.0370 -0.1497 0.023 Uiso 1 1 calc R . .
C21 C 0.22489(17) -0.16046(12) -0.17887(12) 0.0242(4) Uani 1 1 d . . .
H21 H 0.1859 -0.1789 -0.2287 0.029 Uiso 1 1 calc R . .
C22 C 0.26395(18) -0.21802(12) -0.15390(13) 0.0275(4) Uani 1 1 d . . .
H22 H 0.2522 -0.2755 -0.1866 0.033 Uiso 1 1 calc R . .
C23 C 0.32009(19) -0.19148(12) -0.08112(12) 0.0260(4) Uani 1 1 d . . .
H23 H 0.3466 -0.2308 -0.0638 0.031 Uiso 1 1 calc R . .
C24 C 0.33759(17) -0.10743(11) -0.03358(11) 0.0197(4) Uani 1 1 d . . .
H24 H 0.3765 -0.0894 0.0162 0.024 Uiso 1 1 calc R . .
C25 C 0.26604(16) 0.05825(11) 0.37476(10) 0.0172(3) Uani 1 1 d . . .
C26 C 0.15460(16) 0.07885(11) 0.37450(10) 0.0182(3) Uani 1 1 d . . .
C27 C 0.04419(17) 0.03875(12) 0.39956(11) 0.0213(4) Uani 1 1 d . . .
H27A H 0.0626 0.0421 0.4520 0.026 Uiso 1 1 calc R . .
H27B H 0.0251 -0.0212 0.3658 0.026 Uiso 1 1 calc R . .
C28 C -0.06643(18) 0.07840(14) 0.39852(12) 0.0272(4) Uani 1 1 d . . .
H28A H -0.1391 0.0389 0.3986 0.033 Uiso 1 1 calc R . .
H28B H -0.0613 0.1297 0.4451 0.033 Uiso 1 1 calc R . .
C29 C -0.07678(18) 0.10037(15) 0.32880(12) 0.0285(4) Uani 1 1 d . . .
H29A H -0.1532 0.1205 0.3266 0.034 Uiso 1 1 calc R . .
H29B H -0.0766 0.0500 0.2820 0.034 Uiso 1 1 calc R . .
C30 C 0.02876(17) 0.16859(14) 0.33305(12) 0.0257(4) Uani 1 1 d . . .
H30A H 0.0249 0.1800 0.2859 0.031 Uiso 1 1 calc R . .
H30B H 0.0228 0.2208 0.3766 0.031 Uiso 1 1 calc R . .
C31 C 0.14719(16) 0.14277(11) 0.34254(10) 0.0192(3) Uani 1 1 d . . .
C32 C 0.25311(16) 0.17080(11) 0.32002(10) 0.0183(3) Uani 1 1 d . . .
C33 C 0.27961(16) 0.23568(12) 0.28858(11) 0.0197(4) Uani 1 1 d . . .
C34 C 0.2317(2) 0.30941(13) 0.31599(13) 0.0278(4) Uani 1 1 d . . .
H34 H 0.1764 0.3173 0.3540 0.033 Uiso 1 1 calc R . .
C35 C 0.2654(2) 0.37063(13) 0.28733(14) 0.0325(5) Uani 1 1 d . . .
H35 H 0.2336 0.4210 0.3055 0.039 Uiso 1 1 calc R . .
C36 C 0.3459(2) 0.35794(14) 0.23206(14) 0.0318(5) Uani 1 1 d . . .
H36 H 0.3701 0.3988 0.2111 0.038 Uiso 1 1 calc R . .
C37 C 0.38994(19) 0.28378(13) 0.20821(13) 0.0280(4) Uani 1 1 d . . .
H37 H 0.4456 0.2750 0.1704 0.034 Uiso 1 1 calc R . .
C38 C 0.31299(17) -0.00301(11) 0.39800(10) 0.0186(3) Uani 1 1 d . . .
C39 C 0.2527(2) -0.04842(12) 0.43707(12) 0.0267(4) Uani 1 1 d . . .
H39 H 0.1729 -0.0428 0.4494 0.032 Uiso 1 1 calc R . .
C40 C 0.3110(2) -0.10209(13) 0.45768(13) 0.0318(5) Uani 1 1 d . . .
H40 H 0.2712 -0.1333 0.4845 0.038 Uiso 1 1 calc R . .
C41 C 0.4261(2) -0.10989(13) 0.43920(12) 0.0297(5) Uani 1 1 d . . .
H41 H 0.4678 -0.1457 0.4533 0.036 Uiso 1 1 calc R . .
C42 C 0.47938(19) -0.06366(12) 0.39916(12) 0.0255(4) Uani 1 1 d . . .
H42 H 0.5587 -0.0694 0.3856 0.031 Uiso 1 1 calc R . .
C43 C 0.48123(17) 0.18673(11) 0.39621(10) 0.0187(3) Uani 1 1 d . . .
C44 C 0.45519(19) 0.25239(13) 0.45853(12) 0.0262(4) Uani 1 1 d . . .
H44 H 0.3741 0.2574 0.4676 0.031 Uiso 1 1 calc R . .
C45 C 0.5474(2) 0.31118(14) 0.50807(13) 0.0329(5) Uani 1 1 d . . .
H45 H 0.5292 0.3558 0.5512 0.040 Uiso 1 1 calc R . .
C46 C 0.6654(2) 0.30462(14) 0.49454(13) 0.0320(5) Uani 1 1 d . . .
H46 H 0.7282 0.3452 0.5280 0.038 Uiso 1 1 calc R . .
C47 C 0.69209(19) 0.23956(14) 0.43279(14) 0.0322(5) Uani 1 1 d . . .
H47 H 0.7733 0.2352 0.4237 0.039 Uiso 1 1 calc R . .
C48 C 0.60039(18) 0.18008(13) 0.38350(12) 0.0261(4) Uani 1 1 d . . .
H48 H 0.6191 0.1348 0.3411 0.031 Uiso 1 1 calc R . .
Al1 Al 0.13037(5) 0.41228(3) 0.74399(3) 0.01442(10) Uani 1 1 d . A .
O1 O 0.18723(13) 0.47401(9) 0.69605(8) 0.0248(3) Uani 1 1 d . . .
O2 O 0.13952(12) 0.30786(8) 0.69864(8) 0.0204(3) Uani 1 1 d . . .
O3 O 0.21557(12) 0.44650(8) 0.82954(8) 0.0218(3) Uani 1 1 d . . .
O4 O -0.01897(12) 0.41914(9) 0.75351(8) 0.0240(3) Uani 1 1 d . . .
C49 C 0.1784(2) 0.49673(13) 0.63608(11) 0.0258(4) Uani 1 1 d . . .
C50 C 0.20952(16) 0.24910(11) 0.68250(10) 0.0179(3) Uani 1 1 d . . .
C51 C 0.27561(16) 0.51045(11) 0.89027(10) 0.0176(3) Uani 1 1 d . . .
C53 C 0.0846(2) 0.55532(14) 0.64806(14) 0.0341(5) Uani 1 1 d . . .
C54 C 0.1415(3) 0.41936(16) 0.56061(13) 0.0383(5) Uani 1 1 d . . .
C55 C 0.3029(2) 0.54505(15) 0.63081(14) 0.0372(5) Uani 1 1 d . . .
C56 C 0.1681(2) 0.18509(12) 0.60029(11) 0.0259(4) Uani 1 1 d . . .
C57 C 0.19317(18) 0.20389(12) 0.73892(11) 0.0241(4) Uani 1 1 d . . .
C58 C 0.34503(18) 0.28605(12) 0.68669(12) 0.0243(4) Uani 1 1 d . . .
C59 C 0.3104(2) 0.47301(14) 0.94861(13) 0.0314(5) Uani 1 1 d . . .
C61 C 0.3906(2) 0.55269(13) 0.86749(13) 0.0317(5) Uani 1 1 d . . .
C60 C 0.19594(19) 0.57653(12) 0.92741(12) 0.0248(4) Uani 1 1 d . . .
F1 F -0.02684(13) 0.51110(10) 0.63070(9) 0.0456(4) Uani 1 1 d . . .
F3 F 0.09029(14) 0.60739(9) 0.72035(9) 0.0448(4) Uani 1 1 d . . .
F2 F 0.09768(16) 0.60119(10) 0.60536(10) 0.0521(4) Uani 1 1 d . . .
F4 F 0.05327(14) 0.36477(9) 0.57049(8) 0.0444(4) Uani 1 1 d . . .
F5 F 0.23368(16) 0.37998(10) 0.53774(8) 0.0479(4) Uani 1 1 d . . .
F6 F 0.10336(18) 0.43949(11) 0.50404(8) 0.0567(5) Uani 1 1 d . . .
F7 F 0.32225(14) 0.62300(9) 0.68365(10) 0.0469(4) Uani 1 1 d . . .
F8 F 0.31237(17) 0.55097(11) 0.56290(10) 0.0567(4) Uani 1 1 d . . .
F9 F 0.38961(13) 0.50737(10) 0.64235(10) 0.0452(4) Uani 1 1 d . . .
F10 F 0.04933(12) 0.16519(8) 0.58989(7) 0.0335(3) Uani 1 1 d . . .
F11 F 0.20897(14) 0.11295(8) 0.58437(8) 0.0390(3) Uani 1 1 d . . .
F12 F 0.20409(14) 0.21633(8) 0.54899(7) 0.0386(3) Uani 1 1 d . . .
F16 F 0.40841(12) 0.22842(8) 0.64809(9) 0.0398(3) Uani 1 1 d . . .
F18 F 0.35847(12) 0.34550(8) 0.65836(8) 0.0344(3) Uani 1 1 d . . .
F17 F 0.39319(11) 0.32085(8) 0.75829(8) 0.0324(3) Uani 1 1 d . . .
F15 F 0.19930(13) 0.25903(8) 0.81028(7) 0.0347(3) Uani 1 1 d . . .
F14 F 0.08549(11) 0.15547(8) 0.72529(7) 0.0309(3) Uani 1 1 d . . .
F13 F 0.27372(12) 0.15537(8) 0.73481(8) 0.0365(3) Uani 1 1 d . . .
F21 F 0.22001(15) 0.42105(8) 0.95701(8) 0.0406(3) Uani 1 1 d . . .
F20 F 0.39921(14) 0.43024(9) 0.92482(9) 0.0474(4) Uani 1 1 d . . .
F19 F 0.34750(14) 0.53273(9) 1.01782(8) 0.0427(4) Uani 1 1 d . . .
F25 F 0.47054(13) 0.59745(10) 0.92658(10) 0.0521(4) Uani 1 1 d . . .
F27 F 0.44384(13) 0.49678(9) 0.81731(9) 0.0457(4) Uani 1 1 d . . .
F26 F 0.36453(14) 0.60460(8) 0.83493(9) 0.0436(3) Uani 1 1 d . . .
F22 F 0.25772(13) 0.64811(8) 0.97787(8) 0.0370(3) Uani 1 1 d . . .
F24 F 0.14137(14) 0.59431(9) 0.87438(8) 0.0402(3) Uani 1 1 d . . .
F23 F 0.11147(13) 0.54826(8) 0.96323(9) 0.0398(3) Uani 1 1 d . . .
C52A C -0.1307(19) 0.3762(9) 0.7647(9) 0.0188(13) Uani 0.413(5) 1 d PD A 1
C62A C -0.2201(5) 0.4353(3) 0.7670(4) 0.0370(15) Uani 0.413(5) 1 d PD A 1
C63A C -0.1166(6) 0.3677(6) 0.8413(4) 0.0423(18) Uani 0.413(5) 1 d PD A 1
C64A C -0.1723(4) 0.2904(3) 0.6998(3) 0.0264(12) Uani 0.413(5) 1 d PD A 1
F28A F -0.3171(5) 0.4173(4) 0.7984(4) 0.0542(15) Uani 0.413(5) 1 d P A 1
F29A F -0.2544(10) 0.4265(7) 0.6947(7) 0.046(2) Uani 0.413(5) 1 d P A 1
F30A F -0.1718(14) 0.5148(9) 0.8089(9) 0.050(3) Uani 0.413(5) 1 d P A 1
F31A F -0.2113(13) 0.3224(11) 0.8520(9) 0.032(2) Uani 0.413(5) 1 d P A 1
F32A F -0.1091(4) 0.4421(4) 0.8982(2) 0.0585(17) Uani 0.413(5) 1 d P A 1
F33A F -0.0306(15) 0.3321(10) 0.8479(12) 0.054(4) Uani 0.413(5) 1 d P A 1
F34A F -0.2905(4) 0.2665(3) 0.6989(3) 0.0369(10) Uani 0.413(5) 1 d P A 1
F35A F -0.1191(4) 0.2322(3) 0.7107(3) 0.0355(10) Uani 0.413(5) 1 d P A 1
F36A F -0.1497(11) 0.3033(9) 0.6381(7) 0.070(4) Uani 0.413(5) 1 d P A 1
C52B C -0.1233(13) 0.3937(5) 0.7708(6) 0.0188(13) Uani 0.587(5) 1 d PD A 2
C62B C -0.1785(3) 0.4666(3) 0.8270(2) 0.0269(9) Uani 0.587(5) 1 d PD A 2
C63B C -0.1209(4) 0.3270(3) 0.8080(3) 0.0336(11) Uani 0.587(5) 1 d PD A 2
C64B C -0.2101(4) 0.3510(2) 0.6966(2) 0.0342(10) Uani 0.587(5) 1 d PD A 2
F28B F -0.2972(3) 0.4485(3) 0.8296(2) 0.0446(9) Uani 0.587(5) 1 d P A 2
F29B F -0.1565(10) 0.5326(6) 0.8060(6) 0.0374(16) Uani 0.587(5) 1 d P A 2
F30B F -0.1281(3) 0.4909(2) 0.89714(15) 0.0405(7) Uani 0.587(5) 1 d P A 2
F31B F -0.2155(11) 0.3124(10) 0.8438(7) 0.060(3) Uani 0.587(5) 1 d P A 2
F32B F -0.0175(8) 0.3522(6) 0.8563(7) 0.0340(13) Uani 0.587(5) 1 d P A 2
F33B F -0.1133(3) 0.2524(2) 0.7557(3) 0.0460(8) Uani 0.587(5) 1 d P A 2
F34B F -0.3105(3) 0.3043(3) 0.7036(2) 0.0514(9) Uani 0.587(5) 1 d P A 2
F35B F -0.1521(5) 0.2949(5) 0.6369(4) 0.0364(16) Uani 0.587(5) 1 d P A 2
F36B F -0.2409(8) 0.4101(6) 0.6753(5) 0.0509(19) Uani 0.587(5) 1 d P A 2

loop_
_atom_site_aniso_label
_atom_site_aniso_U_11
_atom_site_aniso_U_22
_atom_site_aniso_U_33
_atom_site_aniso_U_23
_atom_site_aniso_U_13
_atom_site_aniso_U_12
Tl1 0.01329(4) 0.02017(4) 0.01888(4) 0.00949(3) 0.00276(2) 0.00370(2)
P1 0.01296(19) 0.0154(2) 0.0164(2) 0.00738(16) 0.00256(15) 0.00345(16)
P2 0.0169(2) 0.0184(2) 0.0170(2) 0.00904(17) 0.00349(16) 0.00534(17)
N1 0.0152(7) 0.0194(7) 0.0203(7) 0.0094(6) 0.0029(6) 0.0033(6)
N3 0.0186(7) 0.0222(8) 0.0266(8) 0.0135(7) 0.0046(6) 0.0055(6)
N2 0.0231(8) 0.0186(7) 0.0250(8) 0.0121(6) 0.0092(6) 0.0076(6)
N4 0.0252(8) 0.0193(7) 0.0232(8) 0.0092(6) 0.0041(6) 0.0068(6)
C1 0.0167(8) 0.0152(8) 0.0164(8) 0.0066(6) -0.0003(6) 0.0021(6)
C2 0.0165(8) 0.0160(8) 0.0174(8) 0.0059(7) -0.0006(6) 0.0032(6)
C3 0.0260(10) 0.0191(8) 0.0249(9) 0.0109(7) 0.0052(7) 0.0085(7)
C4 0.0254(10) 0.0232(9) 0.0358(11) 0.0148(8) 0.0062(8) 0.0120(8)
C5 0.0252(10) 0.0203(9) 0.0314(10) 0.0086(8) 0.0100(8) 0.0104(7)
C6 0.0195(9) 0.0203(9) 0.0244(9) 0.0080(7) 0.0065(7) 0.0084(7)
C7 0.0150(8) 0.0161(8) 0.0143(8) 0.0040(6) 0.0011(6) 0.0029(6)
C8 0.0131(7) 0.0171(8) 0.0133(7) 0.0047(6) 0.0018(6) 0.0023(6)
C9 0.0165(8) 0.0147(7) 0.0131(7) 0.0040(6) 0.0023(6) 0.0027(6)
C10 0.0149(8) 0.0194(8) 0.0175(8) 0.0050(7) 0.0010(6) 0.0022(6)
C11 0.0165(8) 0.0229(9) 0.0214(9) 0.0071(7) 0.0038(7) -0.0005(7)
C12 0.0229(9) 0.0205(9) 0.0224(9) 0.0110(7) 0.0048(7) 0.0010(7)
C13 0.0194(9) 0.0228(9) 0.0248(9) 0.0133(7) 0.0024(7) 0.0043(7)
C14 0.0152(8) 0.0191(8) 0.0177(8) 0.0096(7) 0.0007(6) 0.0035(6)
C15 0.0228(9) 0.0180(8) 0.0210(9) 0.0058(7) 0.0024(7) -0.0002(7)
C16 0.0210(9) 0.0196(9) 0.0287(10) 0.0123(8) 0.0018(7) -0.0018(7)
C17 0.0190(9) 0.0274(9) 0.0256(9) 0.0164(8) 0.0063(7) 0.0050(7)
C18 0.0242(9) 0.0217(9) 0.0248(9) 0.0109(7) 0.0093(7) 0.0092(7)
C19 0.0124(7) 0.0173(8) 0.0201(8) 0.0070(7) 0.0067(6) 0.0038(6)
C20 0.0115(8) 0.0226(9) 0.0226(9) 0.0086(7) 0.0035(6) 0.0033(7)
C21 0.0144(8) 0.0265(10) 0.0246(9) 0.0034(8) 0.0018(7) -0.0004(7)
C22 0.0242(10) 0.0176(9) 0.0346(11) 0.0047(8) 0.0080(8) -0.0005(7)
C23 0.0283(10) 0.0191(9) 0.0347(11) 0.0136(8) 0.0093(8) 0.0065(8)
C24 0.0202(9) 0.0202(9) 0.0217(9) 0.0105(7) 0.0071(7) 0.0051(7)
C25 0.0213(9) 0.0159(8) 0.0138(8) 0.0053(6) 0.0034(6) 0.0019(7)
C26 0.0208(9) 0.0171(8) 0.0140(8) 0.0032(6) 0.0024(6) 0.0023(7)
C27 0.0206(9) 0.0216(9) 0.0190(8) 0.0055(7) 0.0041(7) 0.0012(7)
C28 0.0204(9) 0.0357(11) 0.0253(10) 0.0117(9) 0.0060(8) 0.0043(8)
C29 0.0194(9) 0.0415(12) 0.0255(10) 0.0128(9) 0.0031(8) 0.0075(8)
C30 0.0213(9) 0.0357(11) 0.0260(10) 0.0155(8) 0.0054(8) 0.0122(8)
C31 0.0196(9) 0.0214(9) 0.0163(8) 0.0057(7) 0.0028(7) 0.0068(7)
C32 0.0211(9) 0.0193(8) 0.0171(8) 0.0081(7) 0.0029(7) 0.0079(7)
C33 0.0184(8) 0.0221(9) 0.0212(9) 0.0106(7) 0.0008(7) 0.0054(7)
C34 0.0314(11) 0.0266(10) 0.0318(11) 0.0144(9) 0.0097(9) 0.0138(8)
C35 0.0360(12) 0.0254(10) 0.0447(13) 0.0191(10) 0.0104(10) 0.0149(9)
C36 0.0300(11) 0.0269(10) 0.0489(13) 0.0254(10) 0.0068(10) 0.0070(8)
C37 0.0245(10) 0.0299(10) 0.0380(11) 0.0210(9) 0.0092(8) 0.0071(8)
C38 0.0248(9) 0.0146(8) 0.0146(8) 0.0031(6) 0.0028(7) 0.0042(7)
C39 0.0335(11) 0.0225(9) 0.0292(10) 0.0134(8) 0.0133(8) 0.0095(8)
C40 0.0489(13) 0.0262(10) 0.0310(11) 0.0190(9) 0.0176(10) 0.0149(9)
C41 0.0469(13) 0.0242(10) 0.0251(10) 0.0125(8) 0.0081(9) 0.0182(9)
C42 0.0304(10) 0.0241(9) 0.0265(10) 0.0113(8) 0.0061(8) 0.0125(8)
C43 0.0205(9) 0.0196(8) 0.0200(8) 0.0125(7) 0.0017(7) 0.0026(7)
C44 0.0278(10) 0.0251(10) 0.0254(10) 0.0099(8) 0.0059(8) 0.0028(8)
C45 0.0430(13) 0.0246(10) 0.0272(10) 0.0074(8) 0.0025(9) 0.0006(9)
C46 0.0352(12) 0.0273(10) 0.0335(11) 0.0170(9) -0.0093(9) -0.0068(9)
C47 0.0212(10) 0.0367(12) 0.0431(13) 0.0215(10) -0.0031(9) 0.0021(9)
C48 0.0217(9) 0.0285(10) 0.0299(10) 0.0124(8) 0.0018(8) 0.0067(8)
Al1 0.0161(2) 0.0142(2) 0.0133(2) 0.00586(19) 0.00072(19) 0.00213(19)
O1 0.0285(7) 0.0282(7) 0.0236(7) 0.0169(6) 0.0037(6) 0.0041(6)
O2 0.0213(6) 0.0156(6) 0.0216(6) 0.0036(5) 0.0030(5) 0.0040(5)
O3 0.0258(7) 0.0182(6) 0.0184(6) 0.0048(5) -0.0042(5) 0.0011(5)
O4 0.0194(6) 0.0256(7) 0.0309(7) 0.0141(6) 0.0066(5) 0.0057(5)
C49 0.0343(11) 0.0260(10) 0.0223(9) 0.0150(8) 0.0012(8) 0.0056(8)
C50 0.0216(9) 0.0150(8) 0.0163(8) 0.0050(7) 0.0032(7) 0.0026(7)
C51 0.0203(8) 0.0140(8) 0.0160(8) 0.0040(6) -0.0015(7) 0.0007(6)
C53 0.0410(13) 0.0323(11) 0.0339(12) 0.0173(9) -0.0025(10) 0.0091(9)
C54 0.0558(15) 0.0378(12) 0.0251(11) 0.0153(10) 0.0013(10) 0.0112(11)
C55 0.0447(14) 0.0368(12) 0.0386(13) 0.0236(10) 0.0117(10) 0.0070(10)
C56 0.0363(11) 0.0184(9) 0.0203(9) 0.0045(7) 0.0049(8) 0.0049(8)
C57 0.0273(10) 0.0217(9) 0.0238(9) 0.0110(8) -0.0004(8) 0.0004(7)
C58 0.0241(9) 0.0189(9) 0.0311(10) 0.0098(8) 0.0078(8) 0.0058(7)
C59 0.0401(12) 0.0267(10) 0.0268(10) 0.0091(8) -0.0061(9) 0.0084(9)
C61 0.0306(11) 0.0197(9) 0.0355(11) 0.0028(8) 0.0063(9) -0.0025(8)
C60 0.0301(10) 0.0188(9) 0.0249(10) 0.0069(8) 0.0037(8) 0.0062(8)
F1 0.0373(8) 0.0498(9) 0.0517(9) 0.0209(7) -0.0093(7) 0.0118(7)
F3 0.0471(8) 0.0424(8) 0.0408(8) 0.0069(6) 0.0003(7) 0.0195(7)
F2 0.0655(11) 0.0461(9) 0.0633(10) 0.0389(8) -0.0001(8) 0.0179(8)
F4 0.0563(9) 0.0351(7) 0.0337(7) 0.0093(6) -0.0094(7) -0.0034(7)
F5 0.0735(11) 0.0429(8) 0.0309(7) 0.0121(6) 0.0134(7) 0.0243(8)
F6 0.0898(13) 0.0605(10) 0.0252(7) 0.0207(7) -0.0069(8) 0.0194(9)
F7 0.0499(9) 0.0334(7) 0.0592(10) 0.0243(7) 0.0040(7) -0.0040(6)
F8 0.0758(12) 0.0624(10) 0.0533(10) 0.0455(9) 0.0250(9) 0.0115(9)
F9 0.0346(7) 0.0499(9) 0.0622(10) 0.0330(8) 0.0168(7) 0.0085(6)
F10 0.0365(7) 0.0289(6) 0.0248(6) 0.0024(5) -0.0063(5) -0.0023(5)
F11 0.0550(9) 0.0196(6) 0.0349(7) -0.0005(5) 0.0045(6) 0.0123(6)
F12 0.0590(9) 0.0352(7) 0.0201(6) 0.0103(5) 0.0099(6) 0.0038(6)
F16 0.0307(7) 0.0275(6) 0.0589(9) 0.0100(6) 0.0196(6) 0.0130(5)
F18 0.0303(7) 0.0309(6) 0.0506(8) 0.0257(6) 0.0121(6) 0.0033(5)
F17 0.0238(6) 0.0284(6) 0.0400(7) 0.0090(5) -0.0053(5) 0.0016(5)
F15 0.0497(8) 0.0326(7) 0.0200(6) 0.0101(5) 0.0005(5) 0.0025(6)
F14 0.0315(6) 0.0274(6) 0.0344(7) 0.0161(5) 0.0044(5) -0.0045(5)
F13 0.0388(7) 0.0311(7) 0.0481(8) 0.0231(6) 0.0005(6) 0.0108(6)
F21 0.0651(10) 0.0294(7) 0.0300(7) 0.0182(6) -0.0022(6) -0.0007(6)
F20 0.0537(9) 0.0455(8) 0.0449(8) 0.0128(7) -0.0117(7) 0.0282(7)
F19 0.0587(9) 0.0392(7) 0.0228(6) 0.0056(6) -0.0145(6) 0.0057(7)
F25 0.0321(8) 0.0438(8) 0.0547(10) -0.0016(7) -0.0048(7) -0.0144(6)
F27 0.0368(8) 0.0302(7) 0.0585(9) 0.0042(7) 0.0245(7) 0.0024(6)
F26 0.0580(9) 0.0269(7) 0.0456(8) 0.0170(6) 0.0172(7) -0.0027(6)
F22 0.0502(8) 0.0183(6) 0.0321(7) -0.0015(5) 0.0057(6) 0.0043(5)
F24 0.0517(9) 0.0342(7) 0.0417(8) 0.0159(6) 0.0002(6) 0.0248(6)
F23 0.0383(7) 0.0325(7) 0.0499(8) 0.0147(6) 0.0226(6) 0.0101(6)
C52A 0.0154(18) 0.014(4) 0.0246(18) 0.007(2) -0.0013(13) -0.003(3)
C62A 0.027(3) 0.030(3) 0.046(4) 0.005(2) 0.003(2) 0.005(2)
C63A 0.020(3) 0.070(6) 0.036(4) 0.025(4) 0.003(3) -0.005(4)
C64A 0.021(2) 0.027(2) 0.029(3) 0.010(2) -0.0012(19) -0.0009(19)
F28A 0.021(2) 0.068(4) 0.065(4) 0.011(3) 0.017(3) 0.017(2)
F29A 0.022(2) 0.050(4) 0.082(8) 0.044(5) -0.006(4) 0.007(3)
F30A 0.032(3) 0.030(6) 0.076(6) 0.002(4) 0.014(3) 0.015(4)
F31A 0.021(4) 0.050(4) 0.031(3) 0.025(3) 0.001(2) -0.001(3)
F32A 0.046(2) 0.083(4) 0.0200(18) -0.003(2) 0.0081(16) -0.009(3)
F33A 0.041(4) 0.068(8) 0.061(5) 0.048(6) -0.019(3) -0.023(4)
F34A 0.0215(18) 0.043(3) 0.044(2) 0.020(2) -0.0028(15) -0.0071(18)
F35A 0.0305(18) 0.0242(19) 0.054(3) 0.018(2) 0.004(2) 0.0043(14)
F36A 0.119(8) 0.048(5) 0.028(5) -0.005(3) -0.014(4) 0.029(5)
C52B 0.0154(18) 0.014(4) 0.0246(18) 0.007(2) -0.0013(13) -0.003(3)
C62B 0.0246(18) 0.031(2) 0.0269(19) 0.0104(16) 0.0043(14) 0.0112(15)
C63B 0.0212(19) 0.035(2) 0.055(3) 0.029(2) 0.006(2) 0.0031(19)
C64B 0.036(2) 0.0289(19) 0.0297(19) 0.0033(15) -0.0070(16) 0.0044(16)
F28B 0.0263(16) 0.061(3) 0.046(2) 0.0150(17) 0.0103(15) 0.0189(17)
F29B 0.051(4) 0.025(3) 0.041(2) 0.014(2) 0.006(2) 0.018(3)
F30B 0.0427(15) 0.0506(18) 0.0216(12) 0.0054(12) 0.0039(10) 0.0109(13)
F31B 0.040(4) 0.075(6) 0.075(7) 0.046(5) 0.020(4) -0.009(3)
F32B 0.016(2) 0.048(4) 0.053(3) 0.041(3) -0.007(2) -0.006(3)
F33B 0.0445(16) 0.0267(15) 0.075(3) 0.0267(17) 0.0132(18) 0.0088(12)
F34B 0.0295(16) 0.046(2) 0.065(2) 0.0141(18) -0.0186(13) -0.0117(15)
F35B 0.0280(19) 0.038(3) 0.033(3) 0.009(2) -0.0013(18) -0.0105(18)
F36B 0.055(4) 0.063(3) 0.036(2) 0.017(2) -0.013(2) 0.022(2)

loop_
_atom_type_symbol
_atom_type_description
_atom_type_scat_dispersion_real
_atom_type_scat_dispersion_imag
_atom_type_scat_source
Tl Tl -2.8358 9.6688 'International Tables Vol C Tables 4.2.6.8 and 6.1.1.4'
P P 0.1023 0.0942 'International Tables Vol C Tables 4.2.6.8 and 6.1.1.4'
O O 0.0106 0.0060 'International Tables Vol C Tables 4.2.6.8 and 6.1.1.4'
N N 0.0061 0.0033 'International Tables Vol C Tables 4.2.6.8 and 6.1.1.4'
F F 0.0171 0.0103 'International Tables Vol C Tables 4.2.6.8 and 6.1.1.4'
Al Al 0.0645 0.0514 'International Tables Vol C Tables 4.2.6.8 and 6.1.1.4'
H H 0.0000 0.0000 'International Tables Vol C Tables 4.2.6.8 and 6.1.1.4'
C C 0.0033 0.0016 'International Tables Vol C Tables 4.2.6.8 and 6.1.1.4'

loop_
_geom_angle_atom_site_label_1
_geom_angle_atom_site_label_2
_geom_angle_atom_site_label_3
_geom_angle
_geom_angle_site_symmetry_1
_geom_angle_site_symmetry_3
_geom_angle_publ_flag
N3 Tl1 N1 85.39(5) . . ?
N3 Tl1 P2 63.10(4) . . ?
N1 Tl1 P2 74.77(4) . . ?
N3 Tl1 P1 87.06(4) . . ?
N1 Tl1 P1 60.84(4) . . ?
P2 Tl1 P1 128.30(3) . . ?
C1 P1 C8 91.71(8) . . ?
C1 P1 C19 113.43(8) . . ?
C8 P1 C19 104.98(8) . . ?
C1 P1 Tl1 130.49(6) . . ?
C8 P1 Tl1 87.50(6) . . ?
C19 P1 Tl1 114.51(6) . . ?
C32 P2 C25 91.07(9) . . ?
C32 P2 C43 104.16(9) . . ?
C25 P2 C43 109.14(9) . . ?
C32 P2 Tl1 97.33(6) . . ?
C25 P2 Tl1 143.69(6) . . ?
C43 P2 Tl1 102.91(7) . . ?
C13 N1 C9 118.47(16) . . ?
C13 N1 Tl1 117.19(12) . . ?
C9 N1 Tl1 120.38(12) . . ?
C37 N3 C33 118.22(17) . . ?
C37 N3 Tl1 113.15(13) . . ?
C33 N3 Tl1 128.64(12) . . ?
C18 N2 C14 117.56(16) . . ?
C42 N4 C38 118.31(18) . . ?
C2 C1 C14 128.14(16) . . ?
C2 C1 P1 109.13(13) . . ?
C14 C1 P1 121.62(13) . . ?
C1 C2 C7 114.24(15) . . ?
C1 C2 C3 125.80(17) . . ?
C7 C2 C3 119.94(16) . . ?
C2 C3 C4 113.24(16) . . ?
C2 C3 H3A 108.9 . . ?
C4 C3 H3A 108.9 . . ?
C2 C3 H3B 108.9 . . ?
C4 C3 H3B 108.9 . . ?
H3A C3 H3B 107.7 . . ?
C5 C4 C3 110.08(16) . . ?
C5 C4 H4A 109.6 . . ?
C3 C4 H4A 109.6 . . ?
C5 C4 H4B 109.6 . . ?
C3 C4 H4B 109.6 . . ?
H4A C4 H4B 108.2 . . ?
C4 C5 C6 109.78(16) . . ?
C4 C5 H5A 109.7 . . ?
C6 C5 H5A 109.7 . . ?
C4 C5 H5B 109.7 . . ?
C6 C5 H5B 109.7 . . ?
H5A C5 H5B 108.2 . . ?
C7 C6 C5 112.77(16) . . ?
C7 C6 H6A 109.0 . . ?
C5 C6 H6A 109.0 . . ?
C7 C6 H6B 109.0 . . ?
C5 C6 H6B 109.0 . . ?
H6A C6 H6B 107.8 . . ?
C8 C7 C2 113.49(16) . . ?
C8 C7 C6 125.46(17) . . ?
C2 C7 C6 121.04(15) . . ?
C7 C8 C9 129.76(16) . . ?
C7 C8 P1 109.87(13) . . ?
C9 C8 P1 120.22(13) . . ?
N1 C9 C10 121.08(16) . . ?
N1 C9 C8 116.01(15) . . ?
C10 C9 C8 122.78(16) . . ?
C11 C10 C9 119.47(17) . . ?
C11 C10 H10 120.3 . . ?
C9 C10 H10 120.3 . . ?
C10 C11 C12 119.19(17) . . ?
C10 C11 H11 120.4 . . ?
C12 C11 H11 120.4 . . ?
C13 C12 C11 117.98(18) . . ?
C13 C12 H12 121.0 . . ?
C11 C12 H12 121.0 . . ?
N1 C13 C12 123.80(17) . . ?
N1 C13 H13 118.1 . . ?
C12 C13 H13 118.1 . . ?
N2 C14 C15 121.57(17) . . ?
N2 C14 C1 115.45(16) . . ?
C15 C14 C1 122.98(16) . . ?
C16 C15 C14 119.62(18) . . ?
C16 C15 H15 120.2 . . ?
C14 C15 H15 120.2 . . ?
C17 C16 C15 118.85(18) . . ?
C17 C16 H16 120.6 . . ?
C15 C16 H16 120.6 . . ?
C16 C17 C18 118.12(18) . . ?
C16 C17 H17 120.9 . . ?
C18 C17 H17 120.9 . . ?
N2 C18 C17 124.20(18) . . ?
N2 C18 H18 117.9 . . ?
C17 C18 H18 117.9 . . ?
C20 C19 C24 119.38(17) . . ?
C20 C19 P1 124.63(14) . . ?
C24 C19 P1 115.97(14) . . ?
C21 C20 C19 119.55(18) . . ?
C21 C20 H20 120.2 . . ?
C19 C20 H20 120.2 . . ?
C22 C21 C20 120.79(19) . . ?
C22 C21 H21 119.6 . . ?
C20 C21 H21 119.6 . . ?
C23 C22 C21 119.82(18) . . ?
C23 C22 H22 120.1 . . ?
C21 C22 H22 120.1 . . ?
C22 C23 C24 119.98(19) . . ?
C22 C23 H23 120.0 . . ?
C24 C23 H23 120.0 . . ?
C23 C24 C19 120.47(18) . . ?
C23 C24 H24 119.8 . . ?
C19 C24 H24 119.8 . . ?
C26 C25 C38 132.42(17) . . ?
C26 C25 P2 110.29(14) . . ?
C38 C25 P2 116.86(14) . . ?
C25 C26 C31 113.64(16) . . ?
C25 C26 C27 125.63(17) . . ?
C31 C26 C27 120.64(16) . . ?
C26 C27 C28 114.37(17) . . ?
C26 C27 H27A 108.7 . . ?
C28 C27 H27A 108.7 . . ?
C26 C27 H27B 108.7 . . ?
C28 C27 H27B 108.7 . . ?
H27A C27 H27B 107.6 . . ?
C29 C28 C27 111.28(17) . . ?
C29 C28 H28A 109.4 . . ?
C27 C28 H28A 109.4 . . ?
C29 C28 H28B 109.4 . . ?
C27 C28 H28B 109.4 . . ?
H28A C28 H28B 108.0 . . ?
C28 C29 C30 109.50(17) . . ?
C28 C29 H29A 109.8 . . ?
C30 C29 H29A 109.8 . . ?
C28 C29 H29B 109.8 . . ?
C30 C29 H29B 109.8 . . ?
H29A C29 H29B 108.2 . . ?
C31 C30 C29 111.35(17) . . ?
C31 C30 H30A 109.4 . . ?
C29 C30 H30A 109.4 . . ?
C31 C30 H30B 109.4 . . ?
C29 C30 H30B 109.4 . . ?
H30A C30 H30B 108.0 . . ?
C32 C31 C26 113.79(16) . . ?
C32 C31 C30 125.55(17) . . ?
C26 C31 C30 120.57(17) . . ?
C31 C32 C33 128.60(17) . . ?
C31 C32 P2 110.40(14) . . ?
C33 C32 P2 120.85(14) . . ?
N3 C33 C34 121.18(18) . . ?
N3 C33 C32 116.70(16) . . ?
C34 C33 C32 121.99(18) . . ?
C35 C34 C33 119.5(2) . . ?
C35 C34 H34 120.3 . . ?
C33 C34 H34 120.3 . . ?
C34 C35 C36 119.37(19) . . ?
C34 C35 H35 120.3 . . ?
C36 C35 H35 120.3 . . ?
C35 C36 C37 117.8(2) . . ?
C35 C36 H36 121.1 . . ?
C37 C36 H36 121.1 . . ?
N3 C37 C36 123.9(2) . . ?
N3 C37 H37 118.0 . . ?
C36 C37 H37 118.0 . . ?
N4 C38 C39 121.24(17) . . ?
N4 C38 C25 112.97(16) . . ?
C39 C38 C25 125.79(18) . . ?
C40 C39 C38 119.1(2) . . ?
C40 C39 H39 120.5 . . ?
C38 C39 H39 120.5 . . ?
C41 C40 C39 119.9(2) . . ?
C41 C40 H40 120.1 . . ?
C39 C40 H40 120.1 . . ?
C40 C41 C42 117.69(19) . . ?
C40 C41 H41 121.2 . . ?
C42 C41 H41 121.2 . . ?
N4 C42 C41 123.8(2) . . ?
N4 C42 H42 118.1 . . ?
C41 C42 H42 118.1 . . ?
C44 C43 C48 119.38(18) . . ?
C44 C43 P2 122.16(15) . . ?
C48 C43 P2 118.40(15) . . ?
C43 C44 C45 120.2(2) . . ?
C43 C44 H44 119.9 . . ?
C45 C44 H44 119.9 . . ?
C46 C45 C44 120.0(2) . . ?
C46 C45 H45 120.0 . . ?
C44 C45 H45 120.0 . . ?
C47 C46 C45 120.2(2) . . ?
C47 C46 H46 119.9 . . ?
C45 C46 H46 119.9 . . ?
C46 C47 C48 120.1(2) . . ?
C46 C47 H47 119.9 . . ?
C48 C47 H47 119.9 . . ?
C47 C48 C43 120.1(2) . . ?
C47 C48 H48 119.9 . . ?
C43 C48 H48 119.9 . . ?
O1 Al1 O3 107.45(7) . . ?
O1 Al1 O4 108.06(7) . . ?
O3 Al1 O4 113.69(8) . . ?
O1 Al1 O2 114.31(8) . . ?
O3 Al1 O2 105.83(7) . . ?
O4 Al1 O2 107.66(7) . . ?
C49 O1 Al1 149.21(14) . . ?
C50 O2 Al1 146.80(12) . . ?
C51 O3 Al1 149.05(12) . . ?
C52B O4 Al1 150.8(4) . . ?
C52A O4 Al1 143.0(6) . . ?
O1 C49 C54 111.39(17) . . ?
O1 C49 C53 110.09(18) . . ?
C54 C49 C53 109.22(18) . . ?
O1 C49 C55 107.89(17) . . ?
C54 C49 C55 109.29(19) . . ?
C53 C49 C55 108.93(18) . . ?
O2 C50 C57 109.92(16) . . ?
O2 C50 C56 107.10(15) . . ?
C57 C50 C56 109.31(15) . . ?
O2 C50 C58 112.65(15) . . ?
C57 C50 C58 108.64(15) . . ?
C56 C50 C58 109.17(16) . . ?
O3 C51 C60 110.98(15) . . ?
O3 C51 C61 111.07(16) . . ?
C60 C51 C61 109.32(16) . . ?
O3 C51 C59 106.83(15) . . ?
C60 C51 C59 109.18(16) . . ?
C61 C51 C59 109.42(17) . . ?
F3 C53 F2 107.71(19) . . ?
F3 C53 F1 106.5(2) . . ?
F2 C53 F1 106.97(18) . . ?
F3 C53 C49 111.21(18) . . ?
F2 C53 C49 113.3(2) . . ?
F1 C53 C49 110.82(18) . . ?
F5 C54 F6 107.5(2) . . ?
F5 C54 F4 107.6(2) . . ?
F6 C54 F4 107.8(2) . . ?
F5 C54 C49 110.7(2) . . ?
F6 C54 C49 112.62(19) . . ?
F4 C54 C49 110.45(19) . . ?
F9 C55 F8 108.2(2) . . ?
F9 C55 F7 107.7(2) . . ?
F8 C55 F7 107.26(19) . . ?
F9 C55 C49 110.63(18) . . ?
F8 C55 C49 112.1(2) . . ?
F7 C55 C49 110.9(2) . . ?
F12 C56 F10 107.27(17) . . ?
F12 C56 F11 108.09(17) . . ?
F10 C56 F11 106.39(16) . . ?
F12 C56 C50 111.08(16) . . ?
F10 C56 C50 111.04(16) . . ?
F11 C56 C50 112.71(17) . . ?
F13 C57 F15 108.42(16) . . ?
F13 C57 F14 107.09(16) . . ?
F15 C57 F14 106.52(17) . . ?
F13 C57 C50 113.06(17) . . ?
F15 C57 C50 110.66(16) . . ?
F14 C57 C50 110.81(16) . . ?
F17 C58 F16 107.54(17) . . ?
F17 C58 F18 107.18(16) . . ?
F16 C58 F18 108.04(17) . . ?
F17 C58 C50 111.22(16) . . ?
F16 C58 C50 112.44(16) . . ?
F18 C58 C50 110.21(16) . . ?
F21 C59 F20 107.29(19) . . ?
F21 C59 F19 107.6(2) . . ?
F20 C59 F19 107.73(18) . . ?
F21 C59 C51 111.77(17) . . ?
F20 C59 C51 110.25(19) . . ?
F19 C59 C51 111.97(17) . . ?
F27 C61 F25 107.57(19) . . ?
F27 C61 F26 106.8(2) . . ?
F25 C61 F26 107.06(18) . . ?
F27 C61 C51 111.24(16) . . ?
F25 C61 C51 113.05(19) . . ?
F26 C61 C51 110.78(18) . . ?
F23 C60 F24 107.34(18) . . ?
F23 C60 F22 107.50(17) . . ?
F24 C60 F22 107.53(16) . . ?
F23 C60 C51 111.07(16) . . ?
F24 C60 C51 110.21(16) . . ?
F22 C60 C51 112.96(17) . . ?
O4 C52A C63A 107.7(11) . . ?
O4 C52A C62A 104.0(10) . . ?
C63A C52A C62A 110.7(12) . . ?
O4 C52A C64A 112.9(13) . . ?
C63A C52A C64A 111.2(11) . . ?
C62A C52A C64A 110.0(11) . . ?
F28A C62A F30A 106.8(8) . . ?
F28A C62A F29A 107.6(7) . . ?
F30A C62A F29A 110.5(9) . . ?
F28A C62A C52A 111.0(10) . . ?
F30A C62A C52A 110.8(10) . . ?
F29A C62A C52A 110.0(8) . . ?
F33A C63A F31A 105.0(11) . . ?
F33A C63A F32A 111.4(10) . . ?
F31A C63A F32A 104.5(10) . . ?
F33A C63A C52A 114.1(13) . . ?
F31A C63A C52A 111.0(11) . . ?
F32A C63A C52A 110.3(9) . . ?
F36A C64A F35A 115.6(8) . . ?
F36A C64A F34A 109.1(7) . . ?
F35A C64A F34A 107.1(4) . . ?
F36A C64A C52A 104.5(10) . . ?
F35A C64A C52A 110.6(7) . . ?
F34A C64A C52A 109.9(9) . . ?
O4 C52B C64B 109.0(8) . . ?
O4 C52B C63B 112.7(8) . . ?
C64B C52B C63B 107.2(7) . . ?
O4 C52B C62B 112.4(7) . . ?
C64B C52B C62B 107.8(8) . . ?
C63B C52B C62B 107.5(8) . . ?
F30B C62B F28B 107.6(3) . . ?
F30B C62B F29B 107.4(6) . . ?
F28B C62B F29B 107.6(6) . . ?
F30B C62B C52B 110.8(5) . . ?
F28B C62B C52B 114.3(6) . . ?
F29B C62B C52B 108.8(7) . . ?
F31B C63B F33B 104.3(8) . . ?
F31B C63B F32B 110.8(8) . . ?
F33B C63B F32B 106.4(5) . . ?
F31B C63B C52B 116.6(8) . . ?
F33B C63B C52B 111.1(6) . . ?
F32B C63B C52B 107.2(7) . . ?
F36B C64B F34B 108.0(5) . . ?
F36B C64B F35B 110.1(6) . . ?
F34B C64B F35B 105.4(4) . . ?
F36B C64B C52B 108.9(5) . . ?
F34B C64B C52B 114.4(6) . . ?
F35B C64B C52B 110.0(6) . . ?

loop_
_geom_bond_atom_site_label_1
_geom_bond_atom_site_label_2
_geom_bond_distance
_geom_bond_site_symmetry_2
_geom_bond_publ_flag
Tl1 N3 2.7417(17) . ?
Tl1 N1 2.7481(18) . ?
Tl1 P2 3.1391(9) . ?
Tl1 P1 3.2481(9) . ?
P1 C1 1.7925(18) . ?
P1 C8 1.7980(19) . ?
P1 C19 1.8265(18) . ?
P2 C32 1.7986(19) . ?
P2 C25 1.8019(19) . ?
P2 C43 1.8269(19) . ?
N1 C13 1.336(2) . ?
N1 C9 1.355(2) . ?
N3 C37 1.338(3) . ?
N3 C33 1.348(3) . ?
N2 C18 1.338(3) . ?
N2 C14 1.351(2) . ?
N4 C42 1.336(2) . ?
N4 C38 1.352(3) . ?
C1 C2 1.368(3) . ?
C1 C14 1.477(3) . ?
C2 C7 1.470(3) . ?
C2 C3 1.511(2) . ?
C3 C4 1.530(3) . ?
C3 H3A 0.9900 . ?
C3 H3B 0.9900 . ?
C4 C5 1.521(3) . ?
C4 H4A 0.9900 . ?
C4 H4B 0.9900 . ?
C5 C6 1.528(3) . ?
C5 H5A 0.9900 . ?
C5 H5B 0.9900 . ?
C6 C7 1.507(2) . ?
C6 H6A 0.9900 . ?
C6 H6B 0.9900 . ?
C7 C8 1.363(2) . ?
C8 C9 1.462(2) . ?
C9 C10 1.398(3) . ?
C10 C11 1.385(3) . ?
C10 H10 0.9500 . ?
C11 C12 1.389(3) . ?
C11 H11 0.9500 . ?
C12 C13 1.382(3) . ?
C12 H12 0.9500 . ?
C13 H13 0.9500 . ?
C14 C15 1.396(3) . ?
C15 C16 1.386(3) . ?
C15 H15 0.9500 . ?
C16 C17 1.381(3) . ?
C16 H16 0.9500 . ?
C17 C18 1.383(3) . ?
C17 H17 0.9500 . ?
C18 H18 0.9500 . ?
C19 C20 1.397(3) . ?
C19 C24 1.400(2) . ?
C20 C21 1.391(3) . ?
C20 H20 0.9500 . ?
C21 C22 1.388(3) . ?
C21 H21 0.9500 . ?
C22 C23 1.386(3) . ?
C22 H22 0.9500 . ?
C23 C24 1.388(3) . ?
C23 H23 0.9500 . ?
C24 H24 0.9500 . ?
C25 C26 1.367(3) . ?
C25 C38 1.467(2) . ?
C26 C31 1.471(3) . ?
C26 C27 1.512(3) . ?
C27 C28 1.529(3) . ?
C27 H27A 0.9900 . ?
C27 H27B 0.9900 . ?
C28 C29 1.517(3) . ?
C28 H28A 0.9900 . ?
C28 H28B 0.9900 . ?
C29 C30 1.531(3) . ?
C29 H29A 0.9900 . ?
C29 H29B 0.9900 . ?
C30 C31 1.510(3) . ?
C30 H30A 0.9900 . ?
C30 H30B 0.9900 . ?
C31 C32 1.364(3) . ?
C32 C33 1.465(3) . ?
C33 C34 1.400(3) . ?
C34 C35 1.382(3) . ?
C34 H34 0.9500 . ?
C35 C36 1.382(3) . ?
C35 H35 0.9500 . ?
C36 C37 1.383(3) . ?
C36 H36 0.9500 . ?
C37 H37 0.9500 . ?
C38 C39 1.394(3) . ?
C39 C40 1.390(3) . ?
C39 H39 0.9500 . ?
C40 C41 1.372(3) . ?
C40 H40 0.9500 . ?
C41 C42 1.388(3) . ?
C41 H41 0.9500 . ?
C42 H42 0.9500 . ?
C43 C44 1.382(3) . ?
C43 C48 1.392(3) . ?
C44 C45 1.392(3) . ?
C44 H44 0.9500 . ?
C45 C46 1.382(3) . ?
C45 H45 0.9500 . ?
C46 C47 1.373(3) . ?
C46 H46 0.9500 . ?
C47 C48 1.391(3) . ?
C47 H47 0.9500 . ?
C48 H48 0.9500 . ?
Al1 O1 1.7192(15) . ?
Al1 O3 1.7195(14) . ?
Al1 O4 1.7243(16) . ?
Al1 O2 1.7263(14) . ?
O1 C49 1.346(2) . ?
O2 C50 1.346(2) . ?
O3 C51 1.346(2) . ?
O4 C52B 1.291(15) . ?
O4 C52A 1.43(2) . ?
C49 C54 1.552(3) . ?
C49 C53 1.552(3) . ?
C49 C55 1.554(3) . ?
C50 C57 1.551(3) . ?
C50 C56 1.552(3) . ?
C50 C58 1.560(3) . ?
C51 C60 1.547(3) . ?
C51 C61 1.548(3) . ?
C51 C59 1.555(3) . ?
C53 F3 1.327(3) . ?
C53 F2 1.334(3) . ?
C53 F1 1.339(3) . ?
C54 F5 1.332(3) . ?
C54 F6 1.333(3) . ?
C54 F4 1.339(3) . ?
C55 F9 1.324(3) . ?
C55 F8 1.337(3) . ?
C55 F7 1.338(3) . ?
C56 F12 1.327(2) . ?
C56 F10 1.328(3) . ?
C56 F11 1.344(2) . ?
C57 F13 1.326(2) . ?
C57 F15 1.330(2) . ?
C57 F14 1.333(2) . ?
C58 F17 1.328(2) . ?
C58 F16 1.329(2) . ?
C58 F18 1.330(2) . ?
C59 F21 1.315(3) . ?
C59 F20 1.334(3) . ?
C59 F19 1.345(2) . ?
C61 F27 1.319(3) . ?
C61 F25 1.331(3) . ?
C61 F26 1.339(3) . ?
C60 F23 1.325(3) . ?
C60 F24 1.327(2) . ?
C60 F22 1.334(2) . ?
C52A C63A 1.524(16) . ?
C52A C62A 1.547(16) . ?
C52A C64A 1.539(14) . ?
C62A F28A 1.313(9) . ?
C62A F30A 1.336(16) . ?
C62A F29A 1.364(14) . ?
C63A F33A 1.264(19) . ?
C63A F31A 1.299(18) . ?
C63A F32A 1.334(11) . ?
C64A F36A 1.296(14) . ?
C64A F35A 1.339(6) . ?
C64A F34A 1.339(6) . ?
C52B C64B 1.562(10) . ?
C52B C63B 1.577(10) . ?
C52B C62B 1.555(11) . ?
C62B F30B 1.323(4) . ?
C62B F28B 1.340(6) . ?
C62B F29B 1.349(9) . ?
C63B F31B 1.323(14) . ?
C63B F33B 1.330(7) . ?
C63B F32B 1.379(11) . ?
C64B F36B 1.332(11) . ?
C64B F34B 1.335(6) . ?
C64B F35B 1.442(9) . ?

loop_
_geom_hbond_atom_site_label_D
_geom_hbond_atom_site_label_H
_geom_hbond_atom_site_label_A
_geom_hbond_distance_DH
_geom_hbond_distance_HA
_geom_hbond_distance_DA
_geom_hbond_angle_DHA
_geom_hbond_site_symmetry_A
_geom_hbond_publ_flag
C12 H12 F14 0.9500 2.4300 3.193(3) 138.00 2_556 yes
C15 H15 F25 0.9500 2.5200 3.256(3) 134.00 2_666 yes
C27 H27B F14 0.9900 2.4600 3.408(3) 161.00 2_556 yes
C41 H41 F16 0.9500 2.5400 3.056(3) 115.00 2_656 yes

loop_
_geom_torsion_atom_site_label_1
_geom_torsion_atom_site_label_2
_geom_torsion_atom_site_label_3
_geom_torsion_atom_site_label_4
_geom_torsion
_geom_torsion_site_symmetry_1
_geom_torsion_site_symmetry_2
_geom_torsion_site_symmetry_3
_geom_torsion_site_symmetry_4
_geom_torsion_publ_flag
N3 Tl1 P1 C1 43.51(9) . . . . ?
N1 Tl1 P1 C1 129.87(9) . . . . ?
P2 Tl1 P1 C1 95.35(8) . . . . ?
N3 Tl1 P1 C8 -46.61(7) . . . . ?
N1 Tl1 P1 C8 39.75(7) . . . . ?
P2 Tl1 P1 C8 5.23(6) . . . . ?
N3 Tl1 P1 C19 -151.95(7) . . . . ?
N1 Tl1 P1 C19 -65.59(7) . . . . ?
P2 Tl1 P1 C19 -100.11(6) . . . . ?
N3 Tl1 P2 C32 24.28(7) . . . . ?
N1 Tl1 P2 C32 -68.28(7) . . . . ?
P1 Tl1 P2 C32 -37.43(7) . . . . ?
N3 Tl1 P2 C25 126.22(11) . . . . ?
N1 Tl1 P2 C25 33.65(11) . . . . ?
P1 Tl1 P2 C25 64.51(11) . . . . ?
N3 Tl1 P2 C43 -82.13(7) . . . . ?
N1 Tl1 P2 C43 -174.70(7) . . . . ?
P1 Tl1 P2 C43 -143.84(6) . . . . ?
N3 Tl1 N1 C13 -111.45(14) . . . . ?
P2 Tl1 N1 C13 -48.09(13) . . . . ?
P1 Tl1 N1 C13 159.36(14) . . . . ?
N3 Tl1 N1 C9 45.83(13) . . . . ?
P2 Tl1 N1 C9 109.19(13) . . . . ?
P1 Tl1 N1 C9 -43.37(12) . . . . ?
N1 Tl1 N3 C37 -124.54(14) . . . . ?
P2 Tl1 N3 C37 160.22(15) . . . . ?
P1 Tl1 N3 C37 -63.57(14) . . . . ?
N1 Tl1 N3 C33 55.27(15) . . . . ?
P2 Tl1 N3 C33 -19.97(14) . . . . ?
P1 Tl1 N3 C33 116.24(15) . . . . ?
C8 P1 C1 C2 11.73(13) . . . . ?
C19 P1 C1 C2 118.87(13) . . . . ?
Tl1 P1 C1 C2 -76.45(14) . . . . ?
C8 P1 C1 C14 -179.38(14) . . . . ?
C19 P1 C1 C14 -72.24(16) . . . . ?
Tl1 P1 C1 C14 92.44(15) . . . . ?
C14 C1 C2 C7 -179.07(16) . . . . ?
P1 C1 C2 C7 -11.11(19) . . . . ?
C14 C1 C2 C3 -0.7(3) . . . . ?
P1 C1 C2 C3 167.28(14) . . . . ?
C1 C2 C3 C4 162.18(18) . . . . ?
C7 C2 C3 C4 -19.5(2) . . . . ?
C2 C3 C4 C5 49.5(2) . . . . ?
C3 C4 C5 C6 -65.9(2) . . . . ?
C4 C5 C6 C7 50.2(2) . . . . ?
C1 C2 C7 C8 4.1(2) . . . . ?
C3 C2 C7 C8 -174.42(16) . . . . ?
C1 C2 C7 C6 -176.44(16) . . . . ?
C3 C2 C7 C6 5.1(2) . . . . ?
C5 C6 C7 C8 158.93(17) . . . . ?
C5 C6 C7 C2 -20.5(2) . . . . ?
C2 C7 C8 C9 -179.48(16) . . . . ?
C6 C7 C8 C9 1.1(3) . . . . ?
C2 C7 C8 P1 5.10(18) . . . . ?
C6 C7 C8 P1 -174.35(14) . . . . ?
C1 P1 C8 C7 -9.58(13) . . . . ?
C19 P1 C8 C7 -124.39(13) . . . . ?
Tl1 P1 C8 C7 120.89(12) . . . . ?
C1 P1 C8 C9 174.50(14) . . . . ?
C19 P1 C8 C9 59.68(15) . . . . ?
Tl1 P1 C8 C9 -55.04(13) . . . . ?
C13 N1 C9 C10 0.3(3) . . . . ?
Tl1 N1 C9 C10 -156.69(13) . . . . ?
C13 N1 C9 C8 -175.65(16) . . . . ?
Tl1 N1 C9 C8 27.36(19) . . . . ?
C7 C8 C9 N1 -144.50(18) . . . . ?
P1 C8 C9 N1 30.5(2) . . . . ?
C7 C8 C9 C10 39.6(3) . . . . ?
P1 C8 C9 C10 -145.37(15) . . . . ?
N1 C9 C10 C11 -0.2(3) . . . . ?
C8 C9 C10 C11 175.47(16) . . . . ?
C9 C10 C11 C12 -0.4(3) . . . . ?
C10 C11 C12 C13 0.8(3) . . . . ?
C9 N1 C13 C12 0.2(3) . . . . ?
Tl1 N1 C13 C12 157.90(15) . . . . ?
C11 C12 C13 N1 -0.7(3) . . . . ?
C18 N2 C14 C15 -2.9(3) . . . . ?
C18 N2 C14 C1 177.90(16) . . . . ?
C2 C1 C14 N2 -145.23(18) . . . . ?
P1 C1 C14 N2 48.2(2) . . . . ?
C2 C1 C14 C15 35.5(3) . . . . ?
P1 C1 C14 C15 -131.07(16) . . . . ?
N2 C14 C15 C16 0.9(3) . . . . ?
C1 C14 C15 C16 -179.95(17) . . . . ?
C14 C15 C16 C17 1.4(3) . . . . ?
C15 C16 C17 C18 -1.7(3) . . . . ?
C14 N2 C18 C17 2.7(3) . . . . ?
C16 C17 C18 N2 -0.4(3) . . . . ?
C1 P1 C19 C20 -10.69(18) . . . . ?
C8 P1 C19 C20 87.91(17) . . . . ?
Tl1 P1 C19 C20 -177.93(13) . . . . ?
C1 P1 C19 C24 168.13(13) . . . . ?
C8 P1 C19 C24 -93.26(15) . . . . ?
Tl1 P1 C19 C24 0.89(16) . . . . ?
C24 C19 C20 C21 0.7(3) . . . . ?
P1 C19 C20 C21 179.44(14) . . . . ?
C19 C20 C21 C22 -0.7(3) . . . . ?
C20 C21 C22 C23 0.5(3) . . . . ?
C21 C22 C23 C24 -0.3(3) . . . . ?
C22 C23 C24 C19 0.3(3) . . . . ?
C20 C19 C24 C23 -0.5(3) . . . . ?
P1 C19 C24 C23 -179.38(15) . . . . ?
C32 P2 C25 C26 7.71(14) . . . . ?
C43 P2 C25 C26 113.11(14) . . . . ?
Tl1 P2 C25 C26 -96.23(14) . . . . ?
C32 P2 C25 C38 -178.86(14) . . . . ?
C43 P2 C25 C38 -73.47(15) . . . . ?
Tl1 P2 C25 C38 77.20(17) . . . . ?
C38 C25 C26 C31 -177.44(18) . . . . ?
P2 C25 C26 C31 -5.39(19) . . . . ?
C38 C25 C26 C27 -0.8(3) . . . . ?
P2 C25 C26 C27 171.22(14) . . . . ?
C25 C26 C27 C28 175.88(17) . . . . ?
C31 C26 C27 C28 -7.7(2) . . . . ?
C26 C27 C28 C29 40.4(2) . . . . ?
C27 C28 C29 C30 -65.2(2) . . . . ?
C28 C29 C30 C31 55.1(2) . . . . ?
C25 C26 C31 C32 -0.9(2) . . . . ?
C27 C26 C31 C32 -177.73(16) . . . . ?
C25 C26 C31 C30 175.87(17) . . . . ?
C27 C26 C31 C30 -0.9(3) . . . . ?
C29 C30 C31 C32 153.55(19) . . . . ?
C29 C30 C31 C26 -22.8(2) . . . . ?
C26 C31 C32 C33 -177.61(17) . . . . ?
C30 C31 C32 C33 5.8(3) . . . . ?
C26 C31 C32 P2 6.8(2) . . . . ?
C30 C31 C32 P2 -169.81(15) . . . . ?
C25 P2 C32 C31 -8.24(14) . . . . ?
C43 P2 C32 C31 -118.30(14) . . . . ?
Tl1 P2 C32 C31 136.35(12) . . . . ?
C25 P2 C32 C33 175.77(15) . . . . ?
C43 P2 C32 C33 65.71(16) . . . . ?
Tl1 P2 C32 C33 -39.64(15) . . . . ?
C37 N3 C33 C34 -0.6(3) . . . . ?
Tl1 N3 C33 C34 179.57(14) . . . . ?
C37 N3 C33 C32 -176.47(17) . . . . ?
Tl1 N3 C33 C32 3.7(2) . . . . ?
C31 C32 C33 N3 -144.85(19) . . . . ?
P2 C32 C33 N3 30.3(2) . . . . ?
C31 C32 C33 C34 39.4(3) . . . . ?
P2 C32 C33 C34 -145.46(17) . . . . ?
N3 C33 C34 C35 0.5(3) . . . . ?
C32 C33 C34 C35 176.15(19) . . . . ?
C33 C34 C35 C36 0.0(3) . . . . ?
C34 C35 C36 C37 -0.5(3) . . . . ?
C33 N3 C37 C36 0.2(3) . . . . ?
Tl1 N3 C37 C36 180.00(18) . . . . ?
C35 C36 C37 N3 0.4(4) . . . . ?
C42 N4 C38 C39 -1.4(3) . . . . ?
C42 N4 C38 C25 177.74(16) . . . . ?
C26 C25 C38 N4 171.00(18) . . . . ?
P2 C25 C38 N4 -0.6(2) . . . . ?
C26 C25 C38 C39 -9.9(3) . . . . ?
P2 C25 C38 C39 178.43(16) . . . . ?
N4 C38 C39 C40 1.4(3) . . . . ?
C25 C38 C39 C40 -177.62(19) . . . . ?
C38 C39 C40 C41 -0.2(3) . . . . ?
C39 C40 C41 C42 -0.8(3) . . . . ?
C38 N4 C42 C41 0.3(3) . . . . ?
C40 C41 C42 N4 0.8(3) . . . . ?
C32 P2 C43 C44 36.04(18) . . . . ?
C25 P2 C43 C44 -60.16(18) . . . . ?
Tl1 P2 C43 C44 137.15(15) . . . . ?
C32 P2 C43 C48 -141.07(15) . . . . ?
C25 P2 C43 C48 122.73(16) . . . . ?
Tl1 P2 C43 C48 -39.95(16) . . . . ?
C48 C43 C44 C45 -0.1(3) . . . . ?
P2 C43 C44 C45 -177.16(16) . . . . ?
C43 C44 C45 C46 0.8(3) . . . . ?
C44 C45 C46 C47 -0.8(3) . . . . ?
C45 C46 C47 C48 0.1(3) . . . . ?
C46 C47 C48 C43 0.6(3) . . . . ?
C44 C43 C48 C47 -0.6(3) . . . . ?
P2 C43 C48 C47 176.57(16) . . . . ?
O3 Al1 O1 C49 -173.3(3) . . . . ?
O4 Al1 O1 C49 -50.2(3) . . . . ?
O2 Al1 O1 C49 69.6(3) . . . . ?
O1 Al1 O2 C50 78.2(2) . . . . ?
O3 Al1 O2 C50 -39.9(2) . . . . ?
O4 Al1 O2 C50 -161.8(2) . . . . ?
O1 Al1 O3 C51 39.1(3) . . . . ?
O4 Al1 O3 C51 -80.4(3) . . . . ?
O2 Al1 O3 C51 161.6(2) . . . . ?
O1 Al1 O4 C52B 169.0(9) . . . . ?
O3 Al1 O4 C52B -71.8(9) . . . . ?
O2 Al1 O4 C52B 45.1(9) . . . . ?
O1 Al1 O4 C52A 156.7(10) . . . . ?
O3 Al1 O4 C52A -84.1(10) . . . . ?
O2 Al1 O4 C52A 32.8(10) . . . . ?
Al1 O1 C49 C54 -43.0(4) . . . . ?
Al1 O1 C49 C53 78.3(3) . . . . ?
Al1 O1 C49 C55 -162.9(2) . . . . ?
Al1 O2 C50 C57 97.3(2) . . . . ?
Al1 O2 C50 C56 -144.0(2) . . . . ?
Al1 O2 C50 C58 -24.0(3) . . . . ?
Al1 O3 C51 C60 52.0(3) . . . . ?
Al1 O3 C51 C61 -69.8(3) . . . . ?
Al1 O3 C51 C59 170.9(2) . . . . ?
O1 C49 C53 F3 38.2(3) . . . . ?
C54 C49 C53 F3 160.8(2) . . . . ?
C55 C49 C53 F3 -79.9(2) . . . . ?
O1 C49 C53 F2 159.64(18) . . . . ?
C54 C49 C53 F2 -77.8(2) . . . . ?
C55 C49 C53 F2 41.5(2) . . . . ?
O1 C49 C53 F1 -80.1(2) . . . . ?
C54 C49 C53 F1 42.4(2) . . . . ?
C55 C49 C53 F1 161.74(19) . . . . ?
O1 C49 C54 F5 -75.2(2) . . . . ?
C53 C49 C54 F5 162.96(19) . . . . ?
C55 C49 C54 F5 43.9(2) . . . . ?
O1 C49 C54 F6 164.4(2) . . . . ?
C53 C49 C54 F6 42.6(3) . . . . ?
C55 C49 C54 F6 -76.5(3) . . . . ?
O1 C49 C54 F4 43.9(3) . . . . ?
C53 C49 C54 F4 -78.0(2) . . . . ?
C55 C49 C54 F4 162.97(19) . . . . ?
O1 C49 C55 F9 42.7(3) . . . . ?
C54 C49 C55 F9 -78.5(2) . . . . ?
C53 C49 C55 F9 162.22(19) . . . . ?
O1 C49 C55 F8 163.54(19) . . . . ?
C54 C49 C55 F8 42.3(3) . . . . ?
C53 C49 C55 F8 -77.0(2) . . . . ?
O1 C49 C55 F7 -76.6(2) . . . . ?
C54 C49 C55 F7 162.11(18) . . . . ?
C53 C49 C55 F7 42.9(2) . . . . ?
O2 C50 C56 F12 74.5(2) . . . . ?
C57 C50 C56 F12 -166.46(17) . . . . ?
C58 C50 C56 F12 -47.8(2) . . . . ?
O2 C50 C56 F10 -44.8(2) . . . . ?
C57 C50 C56 F10 74.3(2) . . . . ?
C58 C50 C56 F10 -167.03(15) . . . . ?
O2 C50 C56 F11 -164.03(17) . . . . ?
C57 C50 C56 F11 -45.0(2) . . . . ?
C58 C50 C56 F11 73.7(2) . . . . ?
O2 C50 C57 F13 -169.23(15) . . . . ?
C56 C50 C57 F13 73.5(2) . . . . ?
C58 C50 C57 F13 -45.5(2) . . . . ?
O2 C50 C57 F15 -47.4(2) . . . . ?
C56 C50 C57 F15 -164.67(16) . . . . ?
C58 C50 C57 F15 76.3(2) . . . . ?
O2 C50 C57 F14 70.5(2) . . . . ?
C56 C50 C57 F14 -46.7(2) . . . . ?
C58 C50 C57 F14 -165.78(15) . . . . ?
O2 C50 C58 F17 79.81(19) . . . . ?
C57 C50 C58 F17 -42.2(2) . . . . ?
C56 C50 C58 F17 -161.35(15) . . . . ?
O2 C50 C58 F16 -159.52(16) . . . . ?
C57 C50 C58 F16 78.5(2) . . . . ?
C56 C50 C58 F16 -40.7(2) . . . . ?
O2 C50 C58 F18 -38.9(2) . . . . ?
C57 C50 C58 F18 -160.94(16) . . . . ?
C56 C50 C58 F18 79.93(19) . . . . ?
O3 C51 C59 F21 -45.6(2) . . . . ?
C60 C51 C59 F21 74.4(2) . . . . ?
C61 C51 C59 F21 -165.95(17) . . . . ?
O3 C51 C59 F20 73.6(2) . . . . ?
C60 C51 C59 F20 -166.32(17) . . . . ?
C61 C51 C59 F20 -46.7(2) . . . . ?
O3 C51 C59 F19 -166.48(18) . . . . ?
C60 C51 C59 F19 -46.4(2) . . . . ?
C61 C51 C59 F19 73.2(2) . . . . ?
O3 C51 C61 F27 -39.2(2) . . . . ?
C60 C51 C61 F27 -162.02(18) . . . . ?
C59 C51 C61 F27 78.5(2) . . . . ?
O3 C51 C61 F25 -160.39(17) . . . . ?
C60 C51 C61 F25 76.8(2) . . . . ?
C59 C51 C61 F25 -42.7(2) . . . . ?
O3 C51 C61 F26 79.4(2) . . . . ?
C60 C51 C61 F26 -43.4(2) . . . . ?
C59 C51 C61 F26 -162.87(16) . . . . ?
O3 C51 C60 F23 71.6(2) . . . . ?
C61 C51 C60 F23 -165.56(17) . . . . ?
C59 C51 C60 F23 -45.9(2) . . . . ?
O3 C51 C60 F24 -47.2(2) . . . . ?
C61 C51 C60 F24 75.6(2) . . . . ?
C59 C51 C60 F24 -164.72(17) . . . . ?
O3 C51 C60 F22 -167.54(16) . . . . ?
C61 C51 C60 F22 -44.7(2) . . . . ?
C59 C51 C60 F22 75.0(2) . . . . ?
C52B O4 C52A C63A -83(6) . . . . ?
Al1 O4 C52A C63A 61.7(14) . . . . ?
C52B O4 C52A C62A 35(5) . . . . ?
Al1 O4 C52A C62A 179.2(3) . . . . ?
C52B O4 C52A C64A 154(6) . . . . ?
Al1 O4 C52A C64A -61.5(14) . . . . ?
O4 C52A C62A F28A -161.7(7) . . . . ?
C63A C52A C62A F28A -46.2(13) . . . . ?
C64A C52A C62A F28A 77.1(13) . . . . ?
O4 C52A C62A F30A -43.1(12) . . . . ?
C63A C52A C62A F30A 72.3(15) . . . . ?
C64A C52A C62A F30A -164.3(12) . . . . ?
O4 C52A C62A F29A 79.3(10) . . . . ?
C63A C52A C62A F29A -165.2(10) . . . . ?
C64A C52A C62A F29A -41.8(15) . . . . ?
O4 C52A C63A F33A -55.6(13) . . . . ?
C62A C52A C63A F33A -168.7(12) . . . . ?
C64A C52A C63A F33A 68.6(17) . . . . ?
O4 C52A C63A F31A -174.0(11) . . . . ?
C62A C52A C63A F31A 72.9(15) . . . . ?
C64A C52A C63A F31A -49.8(17) . . . . ?
O4 C52A C63A F32A 70.7(11) . . . . ?
C62A C52A C63A F32A -42.4(14) . . . . ?
C64A C52A C63A F32A -165.1(10) . . . . ?
O4 C52A C64A F36A -42.1(12) . . . . ?
C63A C52A C64A F36A -163.3(12) . . . . ?
C62A C52A C64A F36A 73.6(15) . . . . ?
O4 C52A C64A F35A 82.9(10) . . . . ?
C63A C52A C64A F35A -38.3(16) . . . . ?
C62A C52A C64A F35A -161.4(9) . . . . ?
O4 C52A C64A F34A -159.1(8) . . . . ?
C63A C52A C64A F34A 79.7(13) . . . . ?
C62A C52A C64A F34A -43.4(14) . . . . ?
C52A O4 C52B C64B -65(5) . . . . ?
Al1 O4 C52B C64B -111.0(8) . . . . ?
C52A O4 C52B C63B 54(5) . . . . ?
Al1 O4 C52B C63B 7.9(13) . . . . ?
C52A O4 C52B C62B 175(6) . . . . ?
Al1 O4 C52B C62B 129.5(6) . . . . ?
O4 C52B C62B F30B -76.5(8) . . . . ?
C64B C52B C62B F30B 163.3(6) . . . . ?
C63B C52B C62B F30B 48.0(9) . . . . ?
O4 C52B C62B F28B 161.7(6) . . . . ?
C64B C52B C62B F28B 41.5(9) . . . . ?
C63B C52B C62B F28B -73.8(8) . . . . ?
O4 C52B C62B F29B 41.3(9) . . . . ?
C64B C52B C62B F29B -78.9(9) . . . . ?
C63B C52B C62B F29B 165.8(7) . . . . ?
O4 C52B C63B F31B 164.4(9) . . . . ?
C64B C52B C63B F31B -75.6(11) . . . . ?
C62B C52B C63B F31B 40.1(11) . . . . ?
O4 C52B C63B F33B -76.3(7) . . . . ?
C64B C52B C63B F33B 43.6(10) . . . . ?
C62B C52B C63B F33B 159.3(5) . . . . ?
O4 C52B C63B F32B 39.5(9) . . . . ?
C64B C52B C63B F32B 159.5(8) . . . . ?
C62B C52B C63B F32B -84.8(9) . . . . ?
O4 C52B C64B F36B -75.0(8) . . . . ?
C63B C52B C64B F36B 162.7(7) . . . . ?
C62B C52B C64B F36B 47.3(10) . . . . ?
O4 C52B C64B F34B 164.1(5) . . . . ?
C63B C52B C64B F34B 41.8(9) . . . . ?
C62B C52B C64B F34B -73.6(8) . . . . ?
O4 C52B C64B F35B 45.7(7) . . . . ?
C63B C52B C64B F35B -76.6(9) . . . . ?
C62B C52B C64B F35B 168.0(6) . . . . ?
